data_4326533
loop_
_publ_author_name
'Patrick R. N. Misse'
'Michael Gille\&sen'
'Boniface P. T. Fokwa'

_publ_section_title
;
 Site-Preferential Design of Itinerant Ferromagnetic Borides: Experimental
 and Theoretical Investigation of MRh6B3 (M = Fe, Co)
;
_journal_name_full 'Inorganic Chemistry'
_journal_page_first 10303
_journal_page_last 10309
_journal_paper_doi 10.1021/ic2013655
_journal_volume 50
_journal_year 2011
_chemical_formula_sum 'B3 Co Rh6'
_chemical_formula_weight 708.82
_chemical_name_systematic
;
 ?
;
_space_group_IT_number 186
_symmetry_cell_setting hexagonal
_symmetry_space_group_name_Hall 'P 6c -2c'
_symmetry_space_group_name_H-M 'P 63 m c'
_atom_sites_solution_hydrogens geom
_atom_sites_solution_primary direct
_atom_sites_solution_secondary difmap
_audit_creation_method SHELXL-97
_cell_angle_alpha 90.00
_cell_angle_beta 90.00
_cell_angle_gamma 120.00
_cell_formula_units_Z 2
_cell_length_a 7.4300(10)
_cell_length_b 7.4300(10)
_cell_length_c 4.7427(9)
_cell_measurement_temperature 293(2)
_cell_volume 226.74(6)
_computing_structure_refinement 'SHELXL-97 (Sheldrick, 2008)'
_diffrn_ambient_temperature 293(2)
_diffrn_measured_fraction_theta_full 0.983
_diffrn_measured_fraction_theta_max 0.983
_diffrn_radiation_monochromator graphite
_diffrn_radiation_source 'fine-focus sealed tube'
_diffrn_radiation_type MoK\a
_diffrn_radiation_wavelength 0.71073
_diffrn_reflns_av_R_equivalents 0.0354
_diffrn_reflns_av_sigmaI/netI 0.0270
_diffrn_reflns_limit_h_max 10
_diffrn_reflns_limit_h_min -12
_diffrn_reflns_limit_k_max 12
_diffrn_reflns_limit_k_min -7
_diffrn_reflns_limit_l_max 7
_diffrn_reflns_limit_l_min -7
_diffrn_reflns_number 2296
_diffrn_reflns_theta_full 36.03
_diffrn_reflns_theta_max 36.03
_diffrn_reflns_theta_min 5.34
_exptl_absorpt_coefficient_mu 24.671
_exptl_crystal_density_diffrn 10.382
_exptl_crystal_F_000 624
_refine_diff_density_max 1.417
_refine_diff_density_min -1.430
_refine_diff_density_rms 0.306
_refine_ls_abs_structure_details 'Flack H D (1983), Acta Cryst. A39, 876-881'
_refine_ls_abs_structure_Flack 0.30(17)
_refine_ls_extinction_coef 0.0052(6)
_refine_ls_extinction_expression Fc^*^=kFc[1+0.001xFc^2^\l^3^/sin(2\q)]^-1/4^
_refine_ls_extinction_method SHELXL
_refine_ls_goodness_of_fit_ref 1.132
_refine_ls_hydrogen_treatment mixed
_refine_ls_matrix_type full
_refine_ls_number_parameters 21
_refine_ls_number_reflns 413
_refine_ls_number_restraints 1
_refine_ls_restrained_S_all 1.130
_refine_ls_R_factor_all 0.0249
_refine_ls_R_factor_gt 0.0238
_refine_ls_shift/su_max 0.001
_refine_ls_shift/su_mean 0.000
_refine_ls_structure_factor_coef Fsqd
_refine_ls_weighting_details 'calc w=1/[\s^2^(Fo^2^)+(0.0201P)^2^+0.0000P] where P=(Fo^2^+2Fc^2^)/3'
_refine_ls_weighting_scheme calc
_refine_ls_wR_factor_gt 0.0456
_refine_ls_wR_factor_ref 0.0458
_reflns_number_gt 397
_reflns_number_total 413
_reflns_threshold_expression >2\s(I)
_cod_data_source_file ic2013655_si_001.cif
_cod_data_source_block patr20m
_cod_database_code 4326533

loop_
_symmetry_equiv_pos_as_xyz
'x, y, z'
'-y, x-y, z'
'-x+y, -x, z'
'-x, -y, z+1/2'
'y, -x+y, z+1/2'
'x-y, x, z+1/2'
'-y, -x, z'
'-x+y, y, z'
'x, x-y, z'
'y, x, z+1/2'
'x-y, -y, z+1/2'
'-x, -x+y, z+1/2'

loop_
_atom_site_label
_atom_site_type_symbol
_atom_site_fract_x
_atom_site_fract_y
_atom_site_fract_z
_atom_site_U_iso_or_equiv
_atom_site_adp_type
_atom_site_occupancy
_atom_site_symmetry_multiplicity
_atom_site_calc_flag
_atom_site_refinement_flags
Rh1 Rh 0.87469(4) 0.12531(4) 0.32598(6) 0.00693(13) Uani 1 2 d S
Rh2 Rh 0.54414(5) 0.45586(5) 0.00553(14) 0.00712(19) Uani 0.667(9) 2 d SP
Co2 Co 0.54414(5) 0.45586(5) 0.00553(14) 0.00712(19) Uani 0.333(9) 2 d SP
Rh3 Rh 0.3333 0.6667 0.0045(2) 0.00723(17) Uani 1 6 d S
B1 B 0.1868(7) 0.8132(7) 0.2348(17) 0.0097(13) Uiso 1 2 d S

loop_
_atom_site_aniso_label
_atom_site_aniso_U_11
_atom_site_aniso_U_22
_atom_site_aniso_U_33
_atom_site_aniso_U_23
_atom_site_aniso_U_13
_atom_site_aniso_U_12
Rh1 0.00634(18) 0.00634(18) 0.0080(2) -0.00008(10) 0.00008(10) 0.00312(17)
Rh2 0.0070(2) 0.0070(2) 0.0066(3) 0.00079(12) -0.00079(12) 0.0029(2)
Co2 0.0070(2) 0.0070(2) 0.0066(3) 0.00079(12) -0.00079(12) 0.0029(2)
Rh3 0.0070(2) 0.0070(2) 0.0077(3) 0.000 0.000 0.00350(12)

loop_
_atom_type_symbol
_atom_type_description
_atom_type_scat_dispersion_real
_atom_type_scat_dispersion_imag
_atom_type_scat_source
B B 0.0013 0.0007 'International Tables Vol C Tables 4.2.6.8 and 6.1.1.4'
Co Co 0.3494 0.9721 'International Tables Vol C Tables 4.2.6.8 and 6.1.1.4'
Rh Rh -1.1178 0.9187 'International Tables Vol C Tables 4.2.6.8 and 6.1.1.4'

loop_
_geom_angle_atom_site_label_1
_geom_angle_atom_site_label_2
_geom_angle_atom_site_label_3
_geom_angle
_geom_angle_site_symmetry_1
_geom_angle_site_symmetry_3
B1 Rh1 B1 104.9(2) 4_665 3
B1 Rh1 B1 104.9(2) 4_665 2_765
B1 Rh1 B1 148.0(4) 3 2_765
B1 Rh1 Co2 104.4(2) 4_665 2_655
B1 Rh1 Co2 63.11(16) 3 2_655
B1 Rh1 Co2 119.43(17) 2_765 2_655
B1 Rh1 Rh2 104.4(2) 4_665 2_655
B1 Rh1 Rh2 63.11(16) 3 2_655
B1 Rh1 Rh2 119.43(17) 2_765 2_655
Co2 Rh1 Rh2 0.000(18) 2_655 2_655
B1 Rh1 Co2 104.4(2) 4_665 3_665
B1 Rh1 Co2 119.43(17) 3 3_665
B1 Rh1 Co2 63.11(16) 2_765 3_665
Co2 Rh1 Co2 58.78(3) 2_655 3_665
Rh2 Rh1 Co2 58.78(3) 2_655 3_665
B1 Rh1 Rh2 104.4(2) 4_665 3_665
B1 Rh1 Rh2 119.43(17) 3 3_665
B1 Rh1 Rh2 63.11(16) 2_765 3_665
Co2 Rh1 Rh2 58.78(3) 2_655 3_665
Rh2 Rh1 Rh2 58.78(3) 2_655 3_665
Co2 Rh1 Rh2 0.00(3) 3_665 3_665
B1 Rh1 Rh1 109.1(2) 4_665 2_645
B1 Rh1 Rh1 49.85(15) 3 2_645
B1 Rh1 Rh1 108.46(15) 2_765 2_645
Co2 Rh1 Rh1 110.027(13) 2_655 2_645
Rh2 Rh1 Rh1 110.027(13) 2_655 2_645
Co2 Rh1 Rh1 146.433(15) 3_665 2_645
Rh2 Rh1 Rh1 146.433(15) 3_665 2_645
B1 Rh1 Rh1 109.1(2) 4_665 3_765
B1 Rh1 Rh1 108.46(15) 3 3_765
B1 Rh1 Rh1 49.85(15) 2_765 3_765
Co2 Rh1 Rh1 146.433(15) 2_655 3_765
Rh2 Rh1 Rh1 146.433(15) 2_655 3_765
Co2 Rh1 Rh1 110.027(13) 3_665 3_765
Rh2 Rh1 Rh1 110.027(13) 3_665 3_765
Rh1 Rh1 Rh1 60.0 2_645 3_765
B1 Rh1 Rh3 50.2(2) 4_665 4_665
B1 Rh1 Rh3 103.94(16) 3 4_665
B1 Rh1 Rh3 103.94(16) 2_765 4_665
Co2 Rh1 Rh3 61.15(2) 2_655 4_665
Rh2 Rh1 Rh3 61.15(2) 2_655 4_665
Co2 Rh1 Rh3 61.15(2) 3_665 4_665
Rh2 Rh1 Rh3 61.15(2) 3_665 4_665
Rh1 Rh1 Rh3 145.662(10) 2_645 4_665
Rh1 Rh1 Rh3 145.662(10) 3_765 4_665
B1 Rh1 Rh2 62.90(9) 4_665 6_655
B1 Rh1 Rh2 161.41(17) 3 6_655
B1 Rh1 Rh2 49.43(19) 2_765 6_655
Co2 Rh1 Rh2 104.796(17) 2_655 6_655
Rh2 Rh1 Rh2 104.796(17) 2_655 6_655
Co2 Rh1 Rh2 55.908(15) 3_665 6_655
Rh2 Rh1 Rh2 55.908(15) 3_665 6_655
Rh1 Rh1 Rh2 145.108(15) 2_645 6_655
Rh1 Rh1 Rh2 89.369(15) 3_765 6_655
Rh3 Rh1 Rh2 57.568(15) 4_665 6_655
B1 Rh1 Co2 62.90(9) 4_665 6_655
B1 Rh1 Co2 161.41(17) 3 6_655
B1 Rh1 Co2 49.43(19) 2_765 6_655
Co2 Rh1 Co2 104.796(17) 2_655 6_655
Rh2 Rh1 Co2 104.796(17) 2_655 6_655
Co2 Rh1 Co2 55.908(15) 3_665 6_655
Rh2 Rh1 Co2 55.908(15) 3_665 6_655
Rh1 Rh1 Co2 145.108(15) 2_645 6_655
Rh1 Rh1 Co2 89.369(15) 3_765 6_655
Rh3 Rh1 Co2 57.568(15) 4_665 6_655
Rh2 Rh1 Co2 0.00(3) 6_655 6_655
B1 Rh2 B1 97.5(4) 6_654 5_554
B1 Rh2 Co2 65.98(16) 6_654 4_664
B1 Rh2 Co2 65.98(16) 5_554 4_664
B1 Rh2 Rh2 65.98(16) 6_654 4_664
B1 Rh2 Rh2 65.98(16) 5_554 4_664
Co2 Rh2 Rh2 0.00(3) 4_664 4_664
B1 Rh2 Co2 131.3(2) 6_654 4_665
B1 Rh2 Co2 131.3(2) 5_554 4_665
Co2 Rh2 Co2 128.80(5) 4_664 4_665
Rh2 Rh2 Co2 128.80(5) 4_664 4_665
B1 Rh2 Rh2 131.3(2) 6_654 4_665
B1 Rh2 Rh2 131.3(2) 5_554 4_665
Co2 Rh2 Rh2 128.80(5) 4_664 4_665
Rh2 Rh2 Rh2 128.80(5) 4_664 4_665
Co2 Rh2 Rh2 0.000(14) 4_665 4_665
B1 Rh2 B1 154.61(15) 6_654 3_565
B1 Rh2 B1 88.5(3) 5_554 3_565
Co2 Rh2 B1 94.68(16) 4_664 3_565
Rh2 Rh2 B1 94.68(16) 4_664 3_565
Co2 Rh2 B1 48.65(17) 4_665 3_565
Rh2 Rh2 B1 48.65(17) 4_665 3_565
B1 Rh2 B1 88.5(3) 6_654 2_665
B1 Rh2 B1 154.61(15) 5_554 2_665
Co2 Rh2 B1 94.68(16) 4_664 2_665
Rh2 Rh2 B1 94.68(16) 4_664 2_665
Co2 Rh2 B1 48.65(17) 4_665 2_665
Rh2 Rh2 B1 48.65(17) 4_665 2_665
B1 Rh2 B1 76.3(4) 3_565 2_665
B1 Rh2 Rh3 106.91(16) 6_654 .
B1 Rh2 Rh3 106.91(16) 5_554 .
Co2 Rh2 Rh3 64.29(4) 4_664 .
Rh2 Rh2 Rh3 64.29(4) 4_664 .
Co2 Rh2 Rh3 64.51(4) 4_665 .
Rh2 Rh2 Rh3 64.51(4) 4_665 .
B1 Rh2 Rh3 47.99(17) 3_565 .
B1 Rh2 Rh3 47.99(17) 2_665 .
B1 Rh2 Rh2 51.04(14) 6_654 2_655
B1 Rh2 Rh2 97.06(19) 5_554 2_655
Co2 Rh2 Rh2 111.98(2) 4_664 2_655
Rh2 Rh2 Rh2 111.98(2) 4_664 2_655
Co2 Rh2 Rh2 111.98(2) 4_665 2_655
Rh2 Rh2 Rh2 111.98(2) 4_665 2_655
B1 Rh2 Rh2 152.77(16) 3_565 2_655
B1 Rh2 Rh2 105.74(18) 2_665 2_655
Rh3 Rh2 Rh2 150.0 . 2_655
B1 Rh2 Co2 51.04(14) 6_654 2_655
B1 Rh2 Co2 97.06(19) 5_554 2_655
Co2 Rh2 Co2 111.98(2) 4_664 2_655
Rh2 Rh2 Co2 111.98(2) 4_664 2_655
Co2 Rh2 Co2 111.98(2) 4_665 2_655
Rh2 Rh2 Co2 111.98(2) 4_665 2_655
B1 Rh2 Co2 152.77(16) 3_565 2_655
B1 Rh2 Co2 105.74(18) 2_665 2_655
Rh3 Rh2 Co2 150.0 . 2_655
Rh2 Rh2 Co2 0.00(3) 2_655 2_655
B1 Rh2 Co2 97.06(19) 6_654 3_665
B1 Rh2 Co2 51.04(14) 5_554 3_665
Co2 Rh2 Co2 111.98(2) 4_664 3_665
Rh2 Rh2 Co2 111.98(2) 4_664 3_665
Co2 Rh2 Co2 111.98(2) 4_665 3_665
Rh2 Rh2 Co2 111.98(2) 4_665 3_665
B1 Rh2 Co2 105.74(18) 3_565 3_665
B1 Rh2 Co2 152.77(16) 2_665 3_665
Rh3 Rh2 Co2 150.0 . 3_665
Rh2 Rh2 Co2 60.0 2_655 3_665
Co2 Rh2 Co2 60.0 2_655 3_665
B1 Rh3 B1 97.1(3) . 3_565
B1 Rh3 B1 97.1(3) . 2_665
B1 Rh3 B1 97.1(3) 3_565 2_665
B1 Rh3 Co2 64.31(6) . 3_565
B1 Rh3 Co2 149.8(2) 3_565 3_565
B1 Rh3 Co2 64.31(6) 2_665 3_565
B1 Rh3 Co2 64.31(6) . 2_665
B1 Rh3 Co2 64.31(6) 3_565 2_665
B1 Rh3 Co2 149.8(2) 2_665 2_665
Co2 Rh3 Co2 120.0 3_565 2_665
B1 Rh3 Rh2 64.31(6) . 3_565
B1 Rh3 Rh2 149.8(2) 3_565 3_565
B1 Rh3 Rh2 64.31(6) 2_665 3_565
Co2 Rh3 Rh2 0.00(3) 3_565 3_565
Co2 Rh3 Rh2 120.0 2_665 3_565
B1 Rh3 Rh2 64.31(6) . 2_665
B1 Rh3 Rh2 64.31(6) 3_565 2_665
B1 Rh3 Rh2 149.8(2) 2_665 2_665
Co2 Rh3 Rh2 120.0 3_565 2_665
Co2 Rh3 Rh2 0.00(3) 2_665 2_665
Rh2 Rh3 Rh2 120.0 3_565 2_665
B1 Rh3 Rh2 149.8(2) . .
B1 Rh3 Rh2 64.31(6) 3_565 .
B1 Rh3 Rh2 64.31(6) 2_665 .
Co2 Rh3 Rh2 120.0 3_565 .
Co2 Rh3 Rh2 120.0 2_665 .
Rh2 Rh3 Rh2 120.0 3_565 .
Rh2 Rh3 Rh2 120.0 2_665 .
B1 Rh3 Rh1 47.6(2) . 4_664
B1 Rh3 Rh1 124.308(11) 3_565 4_664
B1 Rh3 Rh1 124.308(11) 2_665 4_664
Co2 Rh3 Rh1 61.564(7) 3_565 4_664
Co2 Rh3 Rh1 61.564(7) 2_665 4_664
Rh2 Rh3 Rh1 61.564(7) 3_565 4_664
Rh2 Rh3 Rh1 61.564(7) 2_665 4_664
Rh2 Rh3 Rh1 162.56(5) . 4_664
B1 Rh3 Rh1 124.308(11) . 5_564
B1 Rh3 Rh1 124.308(11) 3_565 5_564
B1 Rh3 Rh1 47.6(2) 2_665 5_564
Co2 Rh3 Rh1 61.564(7) 3_565 5_564
Co2 Rh3 Rh1 162.56(5) 2_665 5_564
Rh2 Rh3 Rh1 61.564(7) 3_565 5_564
Rh2 Rh3 Rh1 162.56(5) 2_665 5_564
Rh2 Rh3 Rh1 61.564(7) . 5_564
Rh1 Rh3 Rh1 111.32(2) 4_664 5_564
B1 Rh3 Rh1 124.308(11) . 6_554
B1 Rh3 Rh1 47.6(2) 3_565 6_554
B1 Rh3 Rh1 124.308(11) 2_665 6_554
Co2 Rh3 Rh1 162.56(5) 3_565 6_554
Co2 Rh3 Rh1 61.564(7) 2_665 6_554
Rh2 Rh3 Rh1 162.56(5) 3_565 6_554
Rh2 Rh3 Rh1 61.564(7) 2_665 6_554
Rh2 Rh3 Rh1 61.564(7) . 6_554
Rh1 Rh3 Rh1 111.32(2) 4_664 6_554
Rh1 Rh3 Rh1 111.32(2) 5_564 6_554
Rh1 B1 Rh1 84.6(3) 4_664 3_675
Rh1 B1 Rh1 84.6(3) 4_664 2
Rh1 B1 Rh1 80.3(3) 3_675 2
Rh1 B1 Co2 137.6(2) 4_664 5_565
Rh1 B1 Co2 81.32(15) 3_675 5_565
Rh1 B1 Co2 131.3(4) 2 5_565
Rh1 B1 Rh2 137.6(2) 4_664 5_565
Rh1 B1 Rh2 81.32(15) 3_675 5_565
Rh1 B1 Rh2 131.3(4) 2 5_565
Co2 B1 Rh2 0.00(3) 5_565 5_565
Rh1 B1 Co2 137.6(2) 4_664 6
Rh1 B1 Co2 131.3(4) 3_675 6
Rh1 B1 Co2 81.32(15) 2 6
Co2 B1 Co2 77.9(3) 5_565 6
Rh2 B1 Co2 77.9(3) 5_565 6
Rh1 B1 Rh2 137.6(2) 4_664 6
Rh1 B1 Rh2 131.3(4) 3_675 6
Rh1 B1 Rh2 81.32(15) 2 6
Co2 B1 Rh2 77.9(3) 5_565 6
Rh2 B1 Rh2 77.9(3) 5_565 6
Co2 B1 Rh2 0.0 6 6
Rh1 B1 Rh3 82.1(3) 4_664 .
Rh1 B1 Rh3 137.61(18) 3_675 .
Rh1 B1 Rh3 137.61(18) 2 .
Co2 B1 Rh3 81.9(3) 5_565 .
Rh2 B1 Rh3 81.9(3) 5_565 .
Co2 B1 Rh3 81.9(3) 6 .
Rh2 B1 Rh3 81.9(3) 6 .
Rh1 B1 Rh2 72.22(18) 4_664 3_565
Rh1 B1 Rh2 143.4(4) 3_675 3_565
Rh1 B1 Rh2 69.91(7) 2 3_565
Co2 B1 Rh2 134.5(4) 5_565 3_565
Rh2 B1 Rh2 134.5(4) 5_565 3_565
Co2 B1 Rh2 65.36(9) 6 3_565
Rh2 B1 Rh2 65.36(9) 6 3_565
Rh3 B1 Rh2 67.70(17) . 3_565
Rh1 B1 Rh2 72.23(18) 4_664 2_665
Rh1 B1 Rh2 69.91(7) 3_675 2_665
Rh1 B1 Rh2 143.4(4) 2 2_665
Co2 B1 Rh2 65.36(9) 5_565 2_665
Rh2 B1 Rh2 65.36(9) 5_565 2_665
Co2 B1 Rh2 134.5(4) 6 2_665
Rh2 B1 Rh2 134.5(4) 6 2_665
Rh3 B1 Rh2 67.70(17) . 2_665
Rh2 B1 Rh2 125.5(3) 3_565 2_665

loop_
_geom_bond_atom_site_label_1
_geom_bond_atom_site_label_2
_geom_bond_distance
_geom_bond_site_symmetry_2
Rh1 B1 2.094(8) 4_665
Rh1 B1 2.166(7) 3
Rh1 B1 2.166(7) 2_765
Rh1 Co2 2.7824(6) 2_655
Rh1 Rh2 2.7824(6) 2_655
Rh1 Co2 2.7824(6) 3_665
Rh1 Rh2 2.7824(6) 3_665
Rh1 Rh1 2.7933(10) 2_645
Rh1 Rh1 2.7933(10) 3_765
Rh1 Rh3 2.8077(7) 4_665
Rh1 Rh2 2.8265(5) 6_655
Rh1 Co2 2.8265(5) 6_655
Rh2 B1 2.172(7) 6_654
Rh2 B1 2.172(7) 5_554
Rh2 Co2 2.6295(7) 4_664
Rh2 Rh2 2.6295(7) 4_664
Rh2 Co2 2.6295(7) 4_665
Rh2 Rh2 2.6295(7) 4_665
Rh2 B1 2.642(4) 3_565
Rh2 B1 2.642(4) 2_665
Rh2 Rh3 2.7130(7) .
Rh2 Rh2 2.7310(11) 2_655
Rh2 Co2 2.7310(11) 2_655
Rh2 Co2 2.7310(11) 3_665
Rh3 B1 2.179(9) .
Rh3 B1 2.179(9) 3_565
Rh3 B1 2.179(9) 2_665
Rh3 Co2 2.7130(7) 3_565
Rh3 Co2 2.7130(7) 2_665
Rh3 Rh2 2.7130(7) 3_565
Rh3 Rh2 2.7130(7) 2_665
Rh3 Rh1 2.8077(7) 4_664
Rh3 Rh1 2.8077(7) 5_564
Rh3 Rh1 2.8077(7) 6_554
B1 Rh1 2.094(8) 4_664
B1 Rh1 2.166(7) 3_675
B1 Rh1 2.166(7) 2
B1 Co2 2.172(7) 5_565
B1 Rh2 2.172(7) 5_565
B1 Co2 2.172(7) 6
B1 Rh2 2.172(7) 6
B1 Rh2 2.642(4) 3_565
B1 Rh2 2.642(4) 2_665
